data_4080205
loop_
_publ_author_name
'Mills, David P.'
'Lewis, William'
'Blake, Alexander J.'
'Liddle, Stephen T.'

_publ_section_title
;
 Reactivity Studies of a T-Shaped Yttrium Carbene: C--F and C--O Bond
 Activation and C&#x2550;C Bond Formation Promoted by [Y(BIPM)(I)(THF)2]
 (BIPM = C(PPh2NSiMe3)2)
;
_journal_issue 5
_journal_name_full Organometallics
_journal_page_first 1239
_journal_paper_doi 10.1021/om301016j
_journal_volume 32
_journal_year 2013
_chemical_formula_moiety 'C48 H68 I N4 O P2 Si2 Y'
_chemical_formula_sum 'C48 H68 I N4 O P2 Si2 Y'
_chemical_formula_weight 1050.99
_chemical_name_systematic
; 
 ? 
;
_space_group_IT_number 2
_symmetry_cell_setting triclinic
_symmetry_space_group_name_Hall '-P 1'
_symmetry_space_group_name_H-M 'P -1'
_atom_sites_solution_hydrogens geom
_atom_sites_solution_primary direct
_atom_sites_solution_secondary difmap
_audit_creation_method 'enCIFer editing of SHELXL97 CIF output'
_cell_angle_alpha 92.766(2)
_cell_angle_beta 99.723(2)
_cell_angle_gamma 107.467(2)
_cell_formula_units_Z 2
_cell_length_a 11.8218(3)
_cell_length_b 13.8371(4)
_cell_length_c 16.3160(4)
_cell_measurement_reflns_used 58039
_cell_measurement_temperature 120(2)
_cell_measurement_theta_max 27.48
_cell_measurement_theta_min 2.91
_cell_volume 2495.39(12)
_computing_cell_refinement 'DENZO (Otwinowski & Minor, 1997) & COLLECT (Hooft, R.W.W., 1998)'
_computing_data_collection 'COLLECT (Hooft, R.W.W., 1998)'
_computing_data_reduction 'DENZO (Otwinowski & Minor, 1997) & COLLECT (Hooft, R.W.W., 1998)'
_computing_molecular_graphics 'Bruker SHELXTL (Sheldrick, 2008)'
_computing_publication_material 'enCIFer(Allen et al.,2004);PLATON(Spek,2003)'
_computing_structure_refinement 'SHELXL-97 (Sheldrick, 2008)'
_computing_structure_solution 'Bruker SHELXTL (Sheldrick, 2008)'
_diffrn_ambient_temperature 120(2)
_diffrn_detector_area_resol_mean '4096x4096pixels / 62x62mm'
_diffrn_measured_fraction_theta_full 0.995
_diffrn_measured_fraction_theta_max 0.995
_diffrn_measurement_device_type 'Bruker-Nonius APEX II CCD camera on \k-goniostat'
_diffrn_measurement_method '\f & \w scans'
_diffrn_radiation_monochromator '10cm confocal mirrors'
_diffrn_radiation_source 'Bruker-Nonius FR591 rotating anode'
_diffrn_radiation_type MoK\a
_diffrn_radiation_wavelength 0.71073
_diffrn_reflns_av_R_equivalents 0.083
_diffrn_reflns_av_sigmaI/netI 0.0824
_diffrn_reflns_limit_h_max 14
_diffrn_reflns_limit_h_min -14
_diffrn_reflns_limit_k_max 16
_diffrn_reflns_limit_k_min -16
_diffrn_reflns_limit_l_max 19
_diffrn_reflns_limit_l_min -19
_diffrn_reflns_number 8771
_diffrn_reflns_theta_full 25.00
_diffrn_reflns_theta_max 25.03
_diffrn_reflns_theta_min 3.07
_diffrn_standards_decay_% 0
_diffrn_standards_number 0
_exptl_absorpt_coefficient_mu 1.938
_exptl_absorpt_correction_T_max 0.94
_exptl_absorpt_correction_T_min 0.89
_exptl_absorpt_correction_type multi-scan
_exptl_absorpt_process_details 'SADABS 2007/2 (Sheldrick, G.M., 2007)'
_exptl_crystal_colour colourless
_exptl_crystal_density_diffrn 1.399
_exptl_crystal_density_method 'not measured'
_exptl_crystal_description column
_exptl_crystal_F_000 1084
_exptl_crystal_size_max 0.06
_exptl_crystal_size_mid 0.03
_exptl_crystal_size_min 0.03
_refine_diff_density_max 0.786
_refine_diff_density_min -0.772
_refine_diff_density_rms 0.158
_refine_ls_extinction_method none
_refine_ls_goodness_of_fit_ref 1.181
_refine_ls_hydrogen_treatment constr
_refine_ls_matrix_type full
_refine_ls_number_parameters 533
_refine_ls_number_reflns 8771
_refine_ls_number_restraints 0
_refine_ls_restrained_S_all 1.181
_refine_ls_R_factor_all 0.1103
_refine_ls_R_factor_gt 0.0741
_refine_ls_shift/su_max 0.000
_refine_ls_shift/su_mean 0.000
_refine_ls_structure_factor_coef Fsqd
_refine_ls_weighting_details 'calc w=1/[\s^2^(Fo^2^)+22.3769P] where P=(Fo^2^+2Fc^2^)/3'
_refine_ls_weighting_scheme calc
_refine_ls_wR_factor_gt 0.1405
_refine_ls_wR_factor_ref 0.1569
_reflns_number_gt 6659
_reflns_number_total 8771
_reflns_threshold_expression I>2\s(I)
_cod_data_source_file om301016j_si_001.cif
_cod_data_source_block 3
_cod_depositor_comments
;
The following automatic conversions were performed:

'_symmetry_cell_setting' value 'Triclinic' changed to 'triclinic'
according to /home/saulius/struct/CIF-dictionaries/cif_core.dic
dictionary named 'cif_core.dic' version 2.4.2 from 2011-04-26.

Automatic conversion script
Id: cif_fix_values 1891 2012-01-12 08:04:46Z andrius 
;
_cod_original_cell_volume 2495.39(11)
_cod_database_code 4080205

loop_
_symmetry_equiv_pos_as_xyz
'x, y, z'
'-x, -y, -z'

loop_
_atom_site_label
_atom_site_type_symbol
_atom_site_fract_x
_atom_site_fract_y
_atom_site_fract_z
_atom_site_U_iso_or_equiv
_atom_site_adp_type
_atom_site_occupancy
_atom_site_symmetry_multiplicity
_atom_site_calc_flag
_atom_site_refinement_flags
Y1 Y 0.62980(7) 0.64184(6) 0.29013(5) 0.01642(19) Uani 1 1 d .
C1 C 0.7641(7) 0.8109(6) 0.2417(5) 0.0156(16) Uani 1 1 d .
P1 P 0.64059(18) 0.79510(15) 0.16125(12) 0.0149(4) Uani 1 1 d .
C2 C 0.5806(7) 0.9020(6) 0.1705(5) 0.0201(18) Uani 1 1 d .
C3 C 0.5138(7) 0.9020(6) 0.2331(5) 0.0216(18) Uani 1 1 d .
H3 H 0.5094 0.8526 0.2719 0.026 Uiso 1 1 calc R
C4 C 0.4536(8) 0.9734(7) 0.2395(5) 0.028(2) Uani 1 1 d .
H4 H 0.4090 0.9732 0.2829 0.034 Uiso 1 1 calc R
C5 C 0.4589(8) 1.0457(7) 0.1818(5) 0.028(2) Uani 1 1 d .
H5 H 0.4177 1.0946 0.1855 0.034 Uiso 1 1 calc R
C6 C 0.5246(8) 1.0450(7) 0.1198(5) 0.0254(19) Uani 1 1 d .
H6 H 0.5281 1.0939 0.0805 0.030 Uiso 1 1 calc R
C7 C 0.5858(7) 0.9746(6) 0.1135(5) 0.0207(18) Uani 1 1 d .
H7 H 0.6312 0.9757 0.0706 0.025 Uiso 1 1 calc R
C8 C 0.6882(6) 0.8009(6) 0.0609(5) 0.0151(16) Uani 1 1 d .
C9 C 0.6260(7) 0.7257(6) -0.0046(5) 0.0194(18) Uani 1 1 d .
H9 H 0.5619 0.6690 0.0042 0.023 Uiso 1 1 calc R
C10 C 0.6577(8) 0.7334(7) -0.0833(5) 0.028(2) Uani 1 1 d .
H10 H 0.6143 0.6825 -0.1282 0.034 Uiso 1 1 calc R
C11 C 0.7518(8) 0.8147(7) -0.0957(5) 0.027(2) Uani 1 1 d .
H11 H 0.7735 0.8197 -0.1492 0.033 Uiso 1 1 calc R
C12 C 0.8150(7) 0.8892(7) -0.0306(5) 0.0243(19) Uani 1 1 d .
H12 H 0.8803 0.9451 -0.0393 0.029 Uiso 1 1 calc R
C13 C 0.7827(7) 0.8822(6) 0.0477(5) 0.0205(18) Uani 1 1 d .
H13 H 0.8259 0.9337 0.0922 0.025 Uiso 1 1 calc R
N1 N 0.5349(6) 0.6930(5) 0.1672(4) 0.0172(14) Uani 1 1 d .
Si1 Si 0.38303(19) 0.65827(18) 0.11587(14) 0.0204(5) Uani 1 1 d .
C26 C 0.3374(9) 0.5263(7) 0.0640(6) 0.033(2) Uani 1 1 d .
H26A H 0.3514 0.4803 0.1056 0.049 Uiso 1 1 calc R
H26B H 0.3852 0.5240 0.0209 0.049 Uiso 1 1 calc R
H26C H 0.2514 0.5050 0.0382 0.049 Uiso 1 1 calc R
C27 C 0.2803(8) 0.6670(7) 0.1891(6) 0.030(2) Uani 1 1 d .
H27A H 0.2907 0.6250 0.2347 0.046 Uiso 1 1 calc R
H27B H 0.1963 0.6424 0.1588 0.046 Uiso 1 1 calc R
H27C H 0.2998 0.7380 0.2122 0.046 Uiso 1 1 calc R
C28 C 0.3519(7) 0.7416(7) 0.0313(5) 0.026(2) Uani 1 1 d .
H28A H 0.4030 0.7408 -0.0101 0.039 Uiso 1 1 calc R
H28B H 0.3699 0.8116 0.0565 0.039 Uiso 1 1 calc R
H28C H 0.2666 0.7154 0.0037 0.039 Uiso 1 1 calc R
P2 P 0.86807(17) 0.74335(15) 0.23926(12) 0.0155(4) Uani 1 1 d .
C14 C 0.9463(7) 0.7644(6) 0.1505(5) 0.0171(17) Uani 1 1 d .
C15 C 1.0524(7) 0.8455(7) 0.1572(5) 0.0236(19) Uani 1 1 d .
H15 H 1.0836 0.8908 0.2071 0.028 Uiso 1 1 calc R
C16 C 1.1125(8) 0.8595(7) 0.0900(5) 0.028(2) Uani 1 1 d .
H16 H 1.1857 0.9138 0.0944 0.034 Uiso 1 1 calc R
C17 C 1.0656(8) 0.7946(8) 0.0170(5) 0.030(2) Uani 1 1 d .
H17 H 1.1066 0.8042 -0.0288 0.036 Uiso 1 1 calc R
C18 C 0.9597(8) 0.7162(7) 0.0106(5) 0.028(2) Uani 1 1 d .
H18 H 0.9273 0.6723 -0.0400 0.034 Uiso 1 1 calc R
C19 C 0.8994(8) 0.7003(7) 0.0773(5) 0.0236(19) Uani 1 1 d .
H19 H 0.8263 0.6457 0.0725 0.028 Uiso 1 1 calc R
C20 C 0.9938(7) 0.7831(6) 0.3286(5) 0.0173(17) Uani 1 1 d .
C21 C 1.0839(7) 0.7371(6) 0.3276(5) 0.0214(18) Uani 1 1 d .
H21 H 1.0807 0.6939 0.2796 0.026 Uiso 1 1 calc R
C22 C 1.1769(8) 0.7532(7) 0.3948(5) 0.026(2) Uani 1 1 d .
H22 H 1.2374 0.7214 0.3926 0.032 Uiso 1 1 calc R
C23 C 1.1834(8) 0.8151(7) 0.4655(5) 0.028(2) Uani 1 1 d .
H23 H 1.2474 0.8251 0.5121 0.034 Uiso 1 1 calc R
C24 C 1.0969(7) 0.8620(6) 0.4678(5) 0.0218(18) Uani 1 1 d .
H24 H 1.1016 0.9051 0.5163 0.026 Uiso 1 1 calc R
C25 C 1.0021(7) 0.8475(6) 0.4003(5) 0.0182(17) Uani 1 1 d .
H25 H 0.9432 0.8810 0.4025 0.022 Uiso 1 1 calc R
N2 N 0.7970(6) 0.6247(5) 0.2378(4) 0.0163(14) Uani 1 1 d .
Si2 Si 0.8214(2) 0.50663(17) 0.22411(14) 0.0200(5) Uani 1 1 d .
C29 C 0.6688(8) 0.4127(7) 0.1867(7) 0.038(2) Uani 1 1 d .
H29A H 0.6303 0.4320 0.1348 0.057 Uiso 1 1 calc R
H29B H 0.6192 0.4119 0.2293 0.057 Uiso 1 1 calc R
H29C H 0.6764 0.3448 0.1764 0.057 Uiso 1 1 calc R
C30 C 0.8915(9) 0.4676(7) 0.3230(5) 0.036(2) Uani 1 1 d .
H30A H 0.8450 0.4724 0.3665 0.054 Uiso 1 1 calc R
H30B H 0.9748 0.5127 0.3411 0.054 Uiso 1 1 calc R
H30C H 0.8917 0.3972 0.3133 0.054 Uiso 1 1 calc R
C31 C 0.9188(8) 0.4939(7) 0.1481(6) 0.031(2) Uani 1 1 d .
H31A H 0.8875 0.5134 0.0940 0.046 Uiso 1 1 calc R
H31B H 0.9186 0.4231 0.1412 0.046 Uiso 1 1 calc R
H31C H 1.0016 0.5386 0.1691 0.046 Uiso 1 1 calc R
C32 C 0.7531(7) 0.8664(6) 0.3234(4) 0.0159(17) Uani 1 1 d .
N3 N 0.6841(6) 0.7949(5) 0.3673(4) 0.0176(14) Uani 1 1 d .
C33 C 0.6437(7) 0.8343(6) 0.4385(5) 0.0186(17) Uani 1 1 d .
H33 H 0.6211 0.8958 0.4225 0.022 Uiso 1 1 calc R
C34 C 0.5298(7) 0.7539(7) 0.4520(5) 0.0249(19) Uani 1 1 d .
H34A H 0.5482 0.6903 0.4642 0.030 Uiso 1 1 calc R
H34B H 0.4674 0.7387 0.4002 0.030 Uiso 1 1 calc R
C35 C 0.4811(8) 0.7910(7) 0.5244(5) 0.026(2) Uani 1 1 d .
H35A H 0.4517 0.8485 0.5082 0.031 Uiso 1 1 calc R
H35B H 0.4114 0.7353 0.5347 0.031 Uiso 1 1 calc R
C36 C 0.5743(8) 0.8251(7) 0.6045(5) 0.030(2) Uani 1 1 d .
H36A H 0.5956 0.7657 0.6255 0.036 Uiso 1 1 calc R
H36B H 0.5398 0.8537 0.6474 0.036 Uiso 1 1 calc R
C37 C 0.6885(7) 0.9058(7) 0.5903(5) 0.0249(19) Uani 1 1 d .
H37A H 0.7501 0.9235 0.6425 0.030 Uiso 1 1 calc R
H37B H 0.6690 0.9683 0.5755 0.030 Uiso 1 1 calc R
C38 C 0.7397(7) 0.8662(7) 0.5196(5) 0.0228(19) Uani 1 1 d .
H38A H 0.7655 0.8071 0.5364 0.027 Uiso 1 1 calc R
H38B H 0.8114 0.9203 0.5098 0.027 Uiso 1 1 calc R
N4 N 0.7926(5) 0.9622(5) 0.3452(4) 0.0151(14) Uani 1 1 d .
C39 C 0.8503(7) 1.0296(6) 0.2874(5) 0.0194(17) Uani 1 1 d .
H39 H 0.8286 0.9910 0.2306 0.023 Uiso 1 1 calc R
C40 C 0.8015(7) 1.1204(6) 0.2825(5) 0.0204(18) Uani 1 1 d .
H40A H 0.8238 1.1607 0.3379 0.024 Uiso 1 1 calc R
H40B H 0.7122 1.0956 0.2666 0.024 Uiso 1 1 calc R
C41 C 0.8542(8) 1.1882(6) 0.2174(5) 0.027(2) Uani 1 1 d .
H41A H 0.8275 1.1487 0.1615 0.032 Uiso 1 1 calc R
H41B H 0.8228 1.2470 0.2152 0.032 Uiso 1 1 calc R
C42 C 0.9906(8) 1.2266(7) 0.2382(5) 0.029(2) Uani 1 1 d .
H42A H 1.0173 1.2743 0.2900 0.034 Uiso 1 1 calc R
H42B H 1.0215 1.2643 0.1924 0.034 Uiso 1 1 calc R
C43 C 1.0434(8) 1.1392(7) 0.2503(6) 0.032(2) Uani 1 1 d .
H43A H 1.1318 1.1676 0.2706 0.038 Uiso 1 1 calc R
H43B H 1.0293 1.0987 0.1958 0.038 Uiso 1 1 calc R
C44 C 0.9877(7) 1.0694(7) 0.3127(5) 0.0253(19) Uani 1 1 d .
H44A H 1.0201 1.0112 0.3154 0.030 Uiso 1 1 calc R
H44B H 1.0105 1.1075 0.3690 0.030 Uiso 1 1 calc R
O1 O 0.7107(5) 0.5775(4) 0.4135(3) 0.0235(13) Uani 1 1 d .
C45 C 0.6635(8) 0.4889(7) 0.4586(6) 0.033(2) Uani 1 1 d .
H45A H 0.6362 0.4251 0.4204 0.040 Uiso 1 1 calc R
H45B H 0.5947 0.4953 0.4831 0.040 Uiso 1 1 calc R
C46 C 0.7686(9) 0.4891(7) 0.5270(5) 0.032(2) Uani 1 1 d .
H46A H 0.7396 0.4599 0.5766 0.039 Uiso 1 1 calc R
H46B H 0.8183 0.4503 0.5066 0.039 Uiso 1 1 calc R
C47 C 0.8389(9) 0.6010(7) 0.5466(5) 0.033(2) Uani 1 1 d .
H47A H 0.8020 0.6356 0.5840 0.040 Uiso 1 1 calc R
H47B H 0.9241 0.6113 0.5729 0.040 Uiso 1 1 calc R
C48 C 0.8298(7) 0.6386(6) 0.4616(5) 0.0216(18) Uani 1 1 d .
H48A H 0.8366 0.7119 0.4662 0.026 Uiso 1 1 calc R
H48B H 0.8949 0.6294 0.4342 0.026 Uiso 1 1 calc R
I1 I 0.40627(5) 0.46704(5) 0.29860(4) 0.02744(17) Uani 1 1 d .

loop_
_atom_site_aniso_label
_atom_site_aniso_U_11
_atom_site_aniso_U_22
_atom_site_aniso_U_33
_atom_site_aniso_U_23
_atom_site_aniso_U_13
_atom_site_aniso_U_12
Y1 0.0166(4) 0.0154(4) 0.0176(4) 0.0033(3) 0.0041(3) 0.0049(3)
C1 0.015(4) 0.019(4) 0.016(4) 0.003(3) 0.003(3) 0.010(3)
P1 0.0157(10) 0.0137(10) 0.0151(10) 0.0027(8) 0.0021(8) 0.0044(8)
C2 0.014(4) 0.018(4) 0.026(4) -0.006(4) 0.000(3) 0.005(3)
C3 0.021(4) 0.016(4) 0.024(4) 0.005(4) -0.001(3) 0.003(3)
C4 0.027(5) 0.041(6) 0.024(5) 0.001(4) 0.005(4) 0.022(4)
C5 0.030(5) 0.034(5) 0.024(5) 0.000(4) -0.007(4) 0.022(4)
C6 0.030(5) 0.025(5) 0.021(4) 0.004(4) -0.002(4) 0.010(4)
C7 0.022(4) 0.020(4) 0.017(4) 0.001(3) -0.002(3) 0.006(4)
C8 0.011(4) 0.017(4) 0.017(4) 0.000(3) -0.001(3) 0.007(3)
C9 0.017(4) 0.024(5) 0.022(4) 0.004(4) 0.004(3) 0.012(4)
C10 0.028(5) 0.040(6) 0.020(4) 0.000(4) 0.000(4) 0.019(4)
C11 0.028(5) 0.033(5) 0.027(5) 0.008(4) 0.010(4) 0.016(4)
C12 0.019(4) 0.026(5) 0.032(5) 0.005(4) 0.008(4) 0.012(4)
C13 0.020(4) 0.023(5) 0.017(4) 0.005(3) 0.004(3) 0.005(4)
N1 0.019(3) 0.015(4) 0.019(3) 0.001(3) 0.007(3) 0.007(3)
Si1 0.0158(11) 0.0221(13) 0.0222(12) 0.0032(10) 0.0021(9) 0.0048(9)
C26 0.044(6) 0.020(5) 0.033(5) 0.003(4) -0.003(4) 0.012(4)
C27 0.020(5) 0.032(5) 0.040(5) 0.007(4) 0.006(4) 0.009(4)
C28 0.017(4) 0.028(5) 0.030(5) 0.005(4) 0.000(4) 0.005(4)
P2 0.0121(10) 0.0172(11) 0.0163(10) 0.0004(8) 0.0013(8) 0.0043(8)
C14 0.020(4) 0.019(4) 0.013(4) 0.002(3) 0.000(3) 0.010(3)
C15 0.021(4) 0.025(5) 0.024(4) 0.003(4) 0.003(3) 0.005(4)
C16 0.023(5) 0.039(6) 0.027(5) 0.017(4) 0.013(4) 0.010(4)
C17 0.026(5) 0.054(6) 0.021(5) 0.015(4) 0.014(4) 0.023(5)
C18 0.027(5) 0.037(6) 0.025(5) 0.000(4) 0.004(4) 0.017(4)
C19 0.031(5) 0.029(5) 0.019(4) 0.006(4) 0.008(4) 0.019(4)
C20 0.015(4) 0.019(4) 0.016(4) 0.011(3) 0.005(3) 0.000(3)
C21 0.015(4) 0.028(5) 0.024(4) 0.002(4) 0.006(3) 0.010(4)
C22 0.026(5) 0.028(5) 0.031(5) 0.006(4) 0.004(4) 0.019(4)
C23 0.021(5) 0.035(5) 0.027(5) 0.006(4) 0.000(4) 0.008(4)
C24 0.019(4) 0.024(5) 0.022(4) 0.008(4) 0.005(3) 0.006(4)
C25 0.025(4) 0.010(4) 0.022(4) 0.006(3) 0.008(3) 0.006(3)
N2 0.020(3) 0.016(4) 0.015(3) 0.003(3) 0.004(3) 0.009(3)
Si2 0.0204(12) 0.0175(12) 0.0232(12) 0.0020(9) 0.0044(9) 0.0072(9)
C29 0.029(5) 0.024(5) 0.061(7) 0.000(5) 0.016(5) 0.003(4)
C30 0.052(6) 0.032(6) 0.024(5) -0.006(4) -0.006(4) 0.024(5)
C31 0.030(5) 0.024(5) 0.045(6) 0.005(4) 0.017(4) 0.013(4)
C32 0.015(4) 0.020(4) 0.010(4) 0.006(3) -0.002(3) 0.003(3)
N3 0.018(3) 0.019(4) 0.017(3) 0.003(3) 0.005(3) 0.006(3)
C33 0.018(4) 0.025(5) 0.018(4) 0.003(3) 0.009(3) 0.011(4)
C34 0.023(5) 0.026(5) 0.024(5) 0.001(4) 0.013(4) 0.000(4)
C35 0.028(5) 0.020(5) 0.037(5) 0.013(4) 0.021(4) 0.007(4)
C36 0.047(6) 0.024(5) 0.025(5) 0.001(4) 0.016(4) 0.013(4)
C37 0.022(4) 0.028(5) 0.022(4) -0.003(4) 0.004(4) 0.005(4)
C38 0.023(4) 0.028(5) 0.015(4) -0.003(4) 0.000(3) 0.007(4)
N4 0.017(3) 0.013(4) 0.015(3) 0.006(3) 0.005(3) 0.002(3)
C39 0.024(4) 0.018(4) 0.014(4) -0.001(3) 0.003(3) 0.005(3)
C40 0.023(4) 0.017(4) 0.019(4) -0.003(3) 0.001(3) 0.005(3)
C41 0.042(5) 0.013(4) 0.023(5) -0.001(4) -0.002(4) 0.009(4)
C42 0.038(5) 0.022(5) 0.024(5) 0.005(4) 0.005(4) 0.005(4)
C43 0.022(5) 0.033(6) 0.038(5) 0.005(4) 0.013(4) 0.000(4)
C44 0.022(5) 0.029(5) 0.024(5) 0.010(4) 0.005(4) 0.005(4)
O1 0.021(3) 0.026(3) 0.024(3) 0.009(3) 0.004(2) 0.007(3)
C45 0.035(5) 0.027(5) 0.037(5) 0.017(4) 0.006(4) 0.008(4)
C46 0.047(6) 0.038(6) 0.027(5) 0.017(4) 0.014(4) 0.030(5)
C47 0.043(6) 0.038(6) 0.026(5) 0.007(4) 0.006(4) 0.022(5)
C48 0.013(4) 0.022(5) 0.026(4) 0.003(4) -0.004(3) 0.004(3)
I1 0.0248(3) 0.0267(3) 0.0263(3) 0.0049(2) 0.0073(2) -0.0003(2)

loop_
_atom_type_symbol
_atom_type_description
_atom_type_scat_dispersion_real
_atom_type_scat_dispersion_imag
_atom_type_scat_source
C C 0.0033 0.0016 'International Tables Vol C Tables 4.2.6.8 and 6.1.1.4'
H H 0.0000 0.0000 'International Tables Vol C Tables 4.2.6.8 and 6.1.1.4'
N N 0.0061 0.0033 'International Tables Vol C Tables 4.2.6.8 and 6.1.1.4'
O O 0.0106 0.0060 'International Tables Vol C Tables 4.2.6.8 and 6.1.1.4'
Si Si 0.0817 0.0704 'International Tables Vol C Tables 4.2.6.8 and 6.1.1.4'
P P 0.1023 0.0942 'International Tables Vol C Tables 4.2.6.8 and 6.1.1.4'
Y Y -2.7962 3.5667 'International Tables Vol C Tables 4.2.6.8 and 6.1.1.4'
I I -0.4742 1.8119 'International Tables Vol C Tables 4.2.6.8 and 6.1.1.4'

loop_
_geom_angle_atom_site_label_1
_geom_angle_atom_site_label_2
_geom_angle_atom_site_label_3
_geom_angle
N3 Y1 N2 109.1(2)
N3 Y1 N1 95.9(2)
N2 Y1 N1 96.8(2)
N3 Y1 O1 87.3(2)
N2 Y1 O1 85.63(19)
N1 Y1 O1 175.1(2)
N3 Y1 C1 57.7(2)
N2 Y1 C1 65.6(2)
N1 Y1 C1 66.0(2)
O1 Y1 C1 118.9(2)
N3 Y1 I1 123.79(16)
N2 Y1 I1 124.64(16)
N1 Y1 I1 93.09(16)
O1 Y1 I1 82.04(13)
C1 Y1 I1 158.55(16)
C32 C1 P1 112.6(5)
C32 C1 P2 122.5(5)
P1 C1 P2 122.9(4)
C32 C1 Y1 86.7(4)
P1 C1 Y1 85.4(3)
P2 C1 Y1 84.1(3)
N1 P1 C1 110.2(4)
N1 P1 C8 113.8(3)
C1 P1 C8 110.2(3)
N1 P1 C2 107.6(3)
C1 P1 C2 110.0(4)
C8 P1 C2 104.8(4)
C3 C2 C7 119.0(7)
C3 C2 P1 116.4(6)
C7 C2 P1 124.1(6)
C4 C3 C2 120.9(8)
C4 C3 H3 119.6
C2 C3 H3 119.6
C3 C4 C5 119.7(8)
C3 C4 H4 120.2
C5 C4 H4 120.2
C6 C5 C4 119.2(8)
C6 C5 H5 120.4
C4 C5 H5 120.4
C5 C6 C7 121.3(8)
C5 C6 H6 119.3
C7 C6 H6 119.3
C6 C7 C2 119.9(8)
C6 C7 H7 120.1
C2 C7 H7 120.1
C13 C8 C9 119.4(7)
C13 C8 P1 120.5(6)
C9 C8 P1 120.1(6)
C8 C9 C10 120.1(8)
C8 C9 H9 119.9
C10 C9 H9 119.9
C11 C10 C9 120.0(8)
C11 C10 H10 120.0
C9 C10 H10 120.0
C10 C11 C12 120.2(8)
C10 C11 H11 119.9
C12 C11 H11 119.9
C11 C12 C13 119.9(8)
C11 C12 H12 120.1
C13 C12 H12 120.1
C8 C13 C12 120.4(8)
C8 C13 H13 119.8
C12 C13 H13 119.8
P1 N1 Si1 127.1(4)
P1 N1 Y1 98.3(3)
Si1 N1 Y1 131.9(3)
N1 Si1 C26 109.1(4)
N1 Si1 C27 112.2(4)
C26 Si1 C27 109.8(4)
N1 Si1 C28 114.3(3)
C26 Si1 C28 106.6(4)
C27 Si1 C28 104.7(4)
Si1 C26 H26A 109.5
Si1 C26 H26B 109.5
H26A C26 H26B 109.5
Si1 C26 H26C 109.5
H26A C26 H26C 109.5
H26B C26 H26C 109.5
Si1 C27 H27A 109.5
Si1 C27 H27B 109.5
H27A C27 H27B 109.5
Si1 C27 H27C 109.5
H27A C27 H27C 109.5
H27B C27 H27C 109.5
Si1 C28 H28A 109.5
Si1 C28 H28B 109.5
H28A C28 H28B 109.5
Si1 C28 H28C 109.5
H28A C28 H28C 109.5
H28B C28 H28C 109.5
N2 P2 C1 108.0(4)
N2 P2 C20 109.7(3)
C1 P2 C20 112.8(4)
N2 P2 C14 110.0(3)
C1 P2 C14 114.1(4)
C20 P2 C14 102.1(3)
C19 C14 C15 120.3(7)
C19 C14 P2 119.8(6)
C15 C14 P2 119.9(6)
C14 C15 C16 119.4(8)
C14 C15 H15 120.3
C16 C15 H15 120.3
C17 C16 C15 120.1(8)
C17 C16 H16 120.0
C15 C16 H16 120.0
C18 C17 C16 119.9(8)
C18 C17 H17 120.0
C16 C17 H17 120.0
C17 C18 C19 120.7(8)
C17 C18 H18 119.6
C19 C18 H18 119.6
C14 C19 C18 119.5(8)
C14 C19 H19 120.2
C18 C19 H19 120.2
C21 C20 C25 117.9(7)
C21 C20 P2 115.7(6)
C25 C20 P2 126.2(6)
C22 C21 C20 121.1(8)
C22 C21 H21 119.5
C20 C21 H21 119.5
C21 C22 C23 120.7(8)
C21 C22 H22 119.6
C23 C22 H22 119.6
C24 C23 C22 119.5(8)
C24 C23 H23 120.3
C22 C23 H23 120.3
C23 C24 C25 120.9(8)
C23 C24 H24 119.5
C25 C24 H24 119.5
C24 C25 C20 119.9(7)
C24 C25 H25 120.1
C20 C25 H25 120.1
P2 N2 Si2 139.3(4)
P2 N2 Y1 97.9(3)
Si2 N2 Y1 122.0(3)
N2 Si2 C29 105.4(4)
N2 Si2 C31 116.9(4)
C29 Si2 C31 108.2(4)
N2 Si2 C30 113.2(4)
C29 Si2 C30 108.2(5)
C31 Si2 C30 104.6(4)
Si2 C29 H29A 109.5
Si2 C29 H29B 109.5
H29A C29 H29B 109.5
Si2 C29 H29C 109.5
H29A C29 H29C 109.5
H29B C29 H29C 109.5
Si2 C30 H30A 109.5
Si2 C30 H30B 109.5
H30A C30 H30B 109.5
Si2 C30 H30C 109.5
H30A C30 H30C 109.5
H30B C30 H30C 109.5
Si2 C31 H31A 109.5
Si2 C31 H31B 109.5
H31A C31 H31B 109.5
Si2 C31 H31C 109.5
H31A C31 H31C 109.5
H31B C31 H31C 109.5
N4 C32 N3 124.7(7)
N4 C32 C1 126.6(7)
N3 C32 C1 108.6(6)
C32 N3 C33 117.0(6)
C32 N3 Y1 107.0(5)
C33 N3 Y1 134.5(5)
N3 C33 C34 108.0(6)
N3 C33 C38 114.6(6)
C34 C33 C38 111.2(6)
N3 C33 H33 107.6
C34 C33 H33 107.6
C38 C33 H33 107.6
C33 C34 C35 110.8(7)
C33 C34 H34A 109.5
C35 C34 H34A 109.5
C33 C34 H34B 109.5
C35 C34 H34B 109.5
H34A C34 H34B 108.1
C36 C35 C34 113.3(7)
C36 C35 H35A 108.9
C34 C35 H35A 108.9
C36 C35 H35B 108.9
C34 C35 H35B 108.9
H35A C35 H35B 107.7
C35 C36 C37 111.0(7)
C35 C36 H36A 109.4
C37 C36 H36A 109.4
C35 C36 H36B 109.4
C37 C36 H36B 109.4
H36A C36 H36B 108.0
C36 C37 C38 110.7(7)
C36 C37 H37A 109.5
C38 C37 H37A 109.5
C36 C37 H37B 109.5
C38 C37 H37B 109.5
H37A C37 H37B 108.1
C37 C38 C33 110.5(6)
C37 C38 H38A 109.6
C33 C38 H38A 109.6
C37 C38 H38B 109.6
C33 C38 H38B 109.6
H38A C38 H38B 108.1
C32 N4 C39 118.6(6)
N4 C39 C44 113.2(6)
N4 C39 C40 109.2(6)
C44 C39 C40 108.9(7)
N4 C39 H39 108.5
C44 C39 H39 108.5
C40 C39 H39 108.5
C39 C40 C41 109.9(6)
C39 C40 H40A 109.7
C41 C40 H40A 109.7
C39 C40 H40B 109.7
C41 C40 H40B 109.7
H40A C40 H40B 108.2
C42 C41 C40 111.6(7)
C42 C41 H41A 109.3
C40 C41 H41A 109.3
C42 C41 H41B 109.3
C40 C41 H41B 109.3
H41A C41 H41B 108.0
C41 C42 C43 111.5(7)
C41 C42 H42A 109.3
C43 C42 H42A 109.3
C41 C42 H42B 109.3
C43 C42 H42B 109.3
H42A C42 H42B 108.0
C42 C43 C44 112.3(7)
C42 C43 H43A 109.2
C44 C43 H43A 109.2
C42 C43 H43B 109.2
C44 C43 H43B 109.2
H43A C43 H43B 107.9
C39 C44 C43 111.1(7)
C39 C44 H44A 109.4
C43 C44 H44A 109.4
C39 C44 H44B 109.4
C43 C44 H44B 109.4
H44A C44 H44B 108.0
C48 O1 C45 108.0(6)
C48 O1 Y1 117.9(4)
C45 O1 Y1 134.0(5)
O1 C45 C46 105.5(7)
O1 C45 H45A 110.6
C46 C45 H45A 110.6
O1 C45 H45B 110.6
C46 C45 H45B 110.6
H45A C45 H45B 108.8
C47 C46 C45 102.8(7)
C47 C46 H46A 111.2
C45 C46 H46A 111.2
C47 C46 H46B 111.2
C45 C46 H46B 111.2
H46A C46 H46B 109.1
C48 C47 C46 102.4(7)
C48 C47 H47A 111.3
C46 C47 H47A 111.3
C48 C47 H47B 111.3
C46 C47 H47B 111.3
H47A C47 H47B 109.2
O1 C48 C47 106.1(7)
O1 C48 H48A 110.5
C47 C48 H48A 110.5
O1 C48 H48B 110.5
C47 C48 H48B 110.5
H48A C48 H48B 108.7

loop_
_geom_bond_atom_site_label_1
_geom_bond_atom_site_label_2
_geom_bond_distance
Y1 N3 2.267(6)
Y1 N2 2.351(6)
Y1 N1 2.375(6)
Y1 O1 2.407(5)
Y1 C1 2.644(8)
Y1 I1 3.0284(9)
C1 C32 1.550(10)
C1 P1 1.742(7)
C1 P2 1.758(7)
P1 N1 1.600(7)
P1 C8 1.817(8)
P1 C2 1.832(8)
C2 C3 1.392(11)
C2 C7 1.396(11)
C3 C4 1.390(11)
C3 H3 0.9500
C4 C5 1.402(12)
C4 H4 0.9500
C5 C6 1.377(12)
C5 H5 0.9500
C6 C7 1.387(11)
C6 H6 0.9500
C7 H7 0.9500
C8 C13 1.382(11)
C8 C9 1.390(11)
C9 C10 1.397(11)
C9 H9 0.9500
C10 C11 1.375(12)
C10 H10 0.9500
C11 C12 1.383(12)
C11 H11 0.9500
C12 C13 1.393(11)
C12 H12 0.9500
C13 H13 0.9500
N1 Si1 1.758(7)
Si1 C26 1.856(9)
Si1 C27 1.866(9)
Si1 C28 1.900(8)
C26 H26A 0.9800
C26 H26B 0.9800
C26 H26C 0.9800
C27 H27A 0.9800
C27 H27B 0.9800
C27 H27C 0.9800
C28 H28A 0.9800
C28 H28B 0.9800
C28 H28C 0.9800
P2 N2 1.601(7)
P2 C20 1.826(8)
P2 C14 1.835(8)
C14 C19 1.377(11)
C14 C15 1.394(11)
C15 C16 1.394(11)
C15 H15 0.9500
C16 C17 1.382(13)
C16 H16 0.9500
C17 C18 1.372(13)
C17 H17 0.9500
C18 C19 1.391(11)
C18 H18 0.9500
C19 H19 0.9500
C20 C21 1.397(11)
C20 C25 1.407(11)
C21 C22 1.371(11)
C21 H21 0.9500
C22 C23 1.380(12)
C22 H22 0.9500
C23 C24 1.371(12)
C23 H23 0.9500
C24 C25 1.392(11)
C24 H24 0.9500
C25 H25 0.9500
N2 Si2 1.752(6)
Si2 C29 1.860(9)
Si2 C31 1.865(8)
Si2 C30 1.867(9)
C29 H29A 0.9800
C29 H29B 0.9800
C29 H29C 0.9800
C30 H30A 0.9800
C30 H30B 0.9800
C30 H30C 0.9800
C31 H31A 0.9800
C31 H31B 0.9800
C31 H31C 0.9800
C32 N4 1.276(10)
C32 N3 1.393(10)
N3 C33 1.468(9)
C33 C34 1.524(11)
C33 C38 1.539(11)
C33 H33 1.0000
C34 C35 1.530(11)
C34 H34A 0.9900
C34 H34B 0.9900
C35 C36 1.512(12)
C35 H35A 0.9900
C35 H35B 0.9900
C36 C37 1.533(12)
C36 H36A 0.9900
C36 H36B 0.9900
C37 C38 1.539(11)
C37 H37A 0.9900
C37 H37B 0.9900
C38 H38A 0.9900
C38 H38B 0.9900
N4 C39 1.465(10)
C39 C44 1.525(11)
C39 C40 1.532(11)
C39 H39 1.0000
C40 C41 1.537(11)
C40 H40A 0.9900
C40 H40B 0.9900
C41 C42 1.511(12)
C41 H41A 0.9900
C41 H41B 0.9900
C42 C43 1.524(12)
C42 H42A 0.9900
C42 H42B 0.9900
C43 C44 1.531(11)
C43 H43A 0.9900
C43 H43B 0.9900
C44 H44A 0.9900
C44 H44B 0.9900
O1 C48 1.470(9)
O1 C45 1.474(10)
C45 C46 1.522(12)
C45 H45A 0.9900
C45 H45B 0.9900
C46 C47 1.510(13)
C46 H46A 0.9900
C46 H46B 0.9900
C47 C48 1.503(11)
C47 H47A 0.9900
C47 H47B 0.9900
C48 H48A 0.9900
C48 H48B 0.9900

loop_
_geom_torsion_atom_site_label_1
_geom_torsion_atom_site_label_2
_geom_torsion_atom_site_label_3
_geom_torsion_atom_site_label_4
_geom_torsion
N3 Y1 C1 C32 -0.3(4)
N2 Y1 C1 C32 -135.7(4)
N1 Y1 C1 C32 114.2(4)
O1 Y1 C1 C32 -65.9(4)
I1 Y1 C1 C32 100.6(5)
N3 Y1 C1 P1 -113.3(3)
N2 Y1 C1 P1 111.3(3)
N1 Y1 C1 P1 1.2(2)
O1 Y1 C1 P1 -178.9(2)
I1 Y1 C1 P1 -12.4(6)
N3 Y1 C1 P2 122.9(3)
N2 Y1 C1 P2 -12.5(2)
N1 Y1 C1 P2 -122.6(3)
O1 Y1 C1 P2 57.3(3)
I1 Y1 C1 P2 -136.2(3)
C32 C1 P1 N1 -86.3(6)
P2 C1 P1 N1 78.2(6)
Y1 C1 P1 N1 -1.8(3)
C32 C1 P1 C8 147.3(5)
P2 C1 P1 C8 -48.2(6)
Y1 C1 P1 C8 -128.2(3)
C32 C1 P1 C2 32.2(7)
P2 C1 P1 C2 -163.3(5)
Y1 C1 P1 C2 116.8(3)
N1 P1 C2 C3 44.9(7)
C1 P1 C2 C3 -75.2(7)
C8 P1 C2 C3 166.3(6)
N1 P1 C2 C7 -127.3(7)
C1 P1 C2 C7 112.6(7)
C8 P1 C2 C7 -5.9(8)
C7 C2 C3 C4 -0.4(12)
P1 C2 C3 C4 -173.0(6)
C2 C3 C4 C5 0.7(13)
C3 C4 C5 C6 -0.4(13)
C4 C5 C6 C7 -0.2(13)
C5 C6 C7 C2 0.5(13)
C3 C2 C7 C6 -0.2(12)
P1 C2 C7 C6 171.8(6)
N1 P1 C8 C13 -176.8(6)
C1 P1 C8 C13 -52.5(7)
C2 P1 C8 C13 65.8(7)
N1 P1 C8 C9 6.0(7)
C1 P1 C8 C9 130.4(6)
C2 P1 C8 C9 -111.3(6)
C13 C8 C9 C10 -1.1(11)
P1 C8 C9 C10 176.0(6)
C8 C9 C10 C11 1.1(12)
C9 C10 C11 C12 -0.3(12)
C10 C11 C12 C13 -0.4(12)
C9 C8 C13 C12 0.4(11)
P1 C8 C13 C12 -176.7(6)
C11 C12 C13 C8 0.3(12)
C1 P1 N1 Si1 165.0(4)
C8 P1 N1 Si1 -70.7(5)
C2 P1 N1 Si1 45.1(6)
C1 P1 N1 Y1 2.0(4)
C8 P1 N1 Y1 126.3(3)
C2 P1 N1 Y1 -118.0(3)
N3 Y1 N1 P1 49.3(3)
N2 Y1 N1 P1 -60.8(3)
C1 Y1 N1 P1 -1.3(3)
I1 Y1 N1 P1 173.7(2)
N3 Y1 N1 Si1 -112.5(4)
N2 Y1 N1 Si1 137.4(4)
C1 Y1 N1 Si1 -163.1(5)
I1 Y1 N1 Si1 11.9(4)
P1 N1 Si1 C26 130.5(5)
Y1 N1 Si1 C26 -72.3(5)
P1 N1 Si1 C27 -107.6(5)
Y1 N1 Si1 C27 49.6(6)
P1 N1 Si1 C28 11.3(6)
Y1 N1 Si1 C28 168.5(4)
C32 C1 P2 N2 100.0(6)
P1 C1 P2 N2 -62.9(6)
Y1 C1 P2 N2 17.8(3)
C32 C1 P2 C20 -21.4(7)
P1 C1 P2 C20 175.7(4)
Y1 C1 P2 C20 -103.7(3)
C32 C1 P2 C14 -137.3(6)
P1 C1 P2 C14 59.7(6)
Y1 C1 P2 C14 140.4(3)
N2 P2 C14 C19 29.7(7)
C1 P2 C14 C19 -91.9(7)
C20 P2 C14 C19 146.1(6)
N2 P2 C14 C15 -150.8(6)
C1 P2 C14 C15 87.7(7)
C20 P2 C14 C15 -34.3(7)
C19 C14 C15 C16 -1.7(12)
P2 C14 C15 C16 178.7(6)
C14 C15 C16 C17 1.2(13)
C15 C16 C17 C18 0.1(13)
C16 C17 C18 C19 -0.8(13)
C15 C14 C19 C18 1.0(12)
P2 C14 C19 C18 -179.4(6)
C17 C18 C19 C14 0.3(12)
N2 P2 C20 C21 63.6(7)
C1 P2 C20 C21 -176.0(6)
C14 P2 C20 C21 -53.1(7)
N2 P2 C20 C25 -110.2(7)
C1 P2 C20 C25 10.2(8)
C14 P2 C20 C25 133.1(7)
C25 C20 C21 C22 0.7(12)
P2 C20 C21 C22 -173.7(7)
C20 C21 C22 C23 0.4(13)
C21 C22 C23 C24 -1.0(13)
C22 C23 C24 C25 0.5(13)
C23 C24 C25 C20 0.6(12)
C21 C20 C25 C24 -1.1(11)
P2 C20 C25 C24 172.6(6)
C1 P2 N2 Si2 171.0(6)
C20 P2 N2 Si2 -65.7(7)
C14 P2 N2 Si2 45.9(7)
C1 P2 N2 Y1 -20.1(4)
C20 P2 N2 Y1 103.1(3)
C14 P2 N2 Y1 -145.2(3)
N3 Y1 N2 P2 -25.0(3)
N1 Y1 N2 P2 73.6(3)
O1 Y1 N2 P2 -110.7(3)
C1 Y1 N2 P2 13.8(3)
I1 Y1 N2 P2 172.11(16)
N3 Y1 N2 Si2 146.4(3)
N1 Y1 N2 Si2 -115.0(4)
O1 Y1 N2 Si2 60.7(4)
C1 Y1 N2 Si2 -174.7(4)
I1 Y1 N2 Si2 -16.5(4)
P2 N2 Si2 C29 -155.4(6)
Y1 N2 Si2 C29 37.7(5)
P2 N2 Si2 C31 -35.2(8)
Y1 N2 Si2 C31 157.9(4)
P2 N2 Si2 C30 86.5(7)
Y1 N2 Si2 C30 -80.4(5)
P1 C1 C32 N4 -91.4(8)
P2 C1 C32 N4 104.1(8)
Y1 C1 C32 N4 -175.1(7)
P1 C1 C32 N3 84.1(7)
P2 C1 C32 N3 -80.4(7)
Y1 C1 C32 N3 0.4(5)
N4 C32 N3 C33 6.8(11)
C1 C32 N3 C33 -168.8(6)
N4 C32 N3 Y1 175.1(6)
C1 C32 N3 Y1 -0.5(6)
N2 Y1 N3 C32 42.9(5)
N1 Y1 N3 C32 -56.3(5)
O1 Y1 N3 C32 127.4(5)
C1 Y1 N3 C32 0.3(4)
I1 Y1 N3 C32 -154.1(4)
N2 Y1 N3 C33 -151.8(6)
N1 Y1 N3 C33 109.0(7)
O1 Y1 N3 C33 -67.3(7)
C1 Y1 N3 C33 165.6(8)
I1 Y1 N3 C33 11.2(7)
C32 N3 C33 C34 154.9(7)
Y1 N3 C33 C34 -9.3(10)
C32 N3 C33 C38 -80.7(9)
Y1 N3 C33 C38 115.1(7)
N3 C33 C34 C35 -178.8(7)
C38 C33 C34 C35 54.7(9)
C33 C34 C35 C36 -54.0(10)
C34 C35 C36 C37 54.3(10)
C35 C36 C37 C38 -55.3(9)
C36 C37 C38 C33 57.0(9)
N3 C33 C38 C37 -179.8(7)
C34 C33 C38 C37 -57.0(9)
N3 C32 N4 C39 -172.0(7)
C1 C32 N4 C39 2.9(11)
C32 N4 C39 C44 -104.0(8)
C32 N4 C39 C40 134.5(7)
N4 C39 C40 C41 -176.0(6)
C44 C39 C40 C41 59.9(8)
C39 C40 C41 C42 -58.3(9)
C40 C41 C42 C43 53.7(9)
C41 C42 C43 C44 -51.9(10)
N4 C39 C44 C43 179.9(7)
C40 C39 C44 C43 -58.4(9)
C42 C43 C44 C39 54.9(10)
N3 Y1 O1 C48 -46.2(5)
N2 Y1 O1 C48 63.2(5)
C1 Y1 O1 C48 4.2(6)
I1 Y1 O1 C48 -170.9(5)
N3 Y1 O1 C45 128.9(7)
N2 Y1 O1 C45 -121.6(7)
C1 Y1 O1 C45 179.3(7)
I1 Y1 O1 C45 4.3(7)
C48 O1 C45 C46 -10.0(9)
Y1 O1 C45 C46 174.5(5)
O1 C45 C46 C47 30.5(9)
C45 C46 C47 C48 -38.7(9)
C45 O1 C48 C47 -14.6(9)
Y1 O1 C48 C47 161.7(5)
C46 C47 C48 O1 33.3(8)
